data_7243488
loop_
_publ_author_name
'Bekker, T. B.'
'Yelisseyev, A. P.'
'Solntsev, V. P.'
'Davydov, A. V.'
'Inerbaev, T. M.'
'Rashchenko, S. V.'
'Kostyukov, A. I.'

_publ_section_title
;
 The influence of co-doping on the luminescence and thermoluminescence
 properties of Cu-containing fluoride borate crystals
;
_journal_issue 37
_journal_name_full CrystEngComm
_journal_page_first 6599
_journal_page_last 6609
_journal_paper_doi 10.1039/D1CE00556A
_journal_volume 23
_journal_year 2021
_chemical_formula_sum 'B7 Ba12 F4 Li O21'
_chemical_formula_weight 2142.7
_space_group_IT_number 135
_space_group_name_Hall '-P 4c 2ab'
_space_group_name_H-M_alt 'P 42/m b c'
_symmetry_cell_setting tetragonal
_symmetry_Int_Tables_number 135
_symmetry_space_group_name_Hall '-P 4c 2ab'
_symmetry_space_group_name_H-M 'P 42/m b c'
_audit_update_record
;
2021-07-13 deposited with the CCDC.	2021-09-02 downloaded from the CCDC.
;
_cell_angle_alpha 90
_cell_angle_beta 90
_cell_angle_gamma 90
_cell_formula_units_Z 4
_cell_length_a 13.5174(3)
_cell_length_b 13.5174(3)
_cell_length_c 14.9399(3)
_cell_measurement_reflns_used 28836
_cell_measurement_temperature 293
_cell_measurement_theta_max 29.49
_cell_measurement_theta_min 2.05
_cell_volume 2729.82(10)
_computing_cell_refinement 'CrysAlisPro 1.171.41.110a (Rigaku OD, 2021)'
_computing_data_collection 'CrysAlisPro 1.171.41.110a (Rigaku OD, 2021)'
_computing_data_reduction 'CrysAlisPro 1.171.41.110a (Rigaku OD, 2021)'
_diffrn_ambient_temperature 293
_diffrn_detector 'CCD plate'
_diffrn_measured_fraction_theta_full 1
_diffrn_measured_fraction_theta_max 1
_diffrn_measurement_device 'four-circle diffractometer'
_diffrn_measurement_device_type 'esperanto-CrysAlisPro-abstract goniometer imported esperanto images'
_diffrn_measurement_method '\w scans'
_diffrn_radiation_monochromator graphite
_diffrn_radiation_probe x-ray
_diffrn_radiation_source 'X-ray tube'
_diffrn_radiation_type 'Mo K\a'
_diffrn_radiation_wavelength 0.71073
_diffrn_reflns_av_R_equivalents 0.1153
_diffrn_reflns_av_unetI/netI 0.0146
_diffrn_reflns_limit_h_max 17
_diffrn_reflns_limit_h_min -17
_diffrn_reflns_limit_k_max 17
_diffrn_reflns_limit_k_min -17
_diffrn_reflns_limit_l_max 19
_diffrn_reflns_limit_l_min -18
_diffrn_reflns_number 86178
_diffrn_reflns_theta_full 27.55
_diffrn_reflns_theta_max 27.55
_diffrn_reflns_theta_min 2.13
_diffrn_source 'fine-focus sealed X-ray tube'
_exptl_absorpt_coefficient_mu 17.105
_exptl_absorpt_correction_T_max 1
_exptl_absorpt_correction_T_min 0.546
_exptl_absorpt_correction_type multi-scan
_exptl_absorpt_process_details
;
CrysAlisPro 1.171.41.110a (Rigaku Oxford Diffraction, 2021)
Empirical absorption correction using spherical harmonics,
implemented in SCALE3 ABSPACK scaling algorithm.
;
_exptl_crystal_density_diffrn 5.2135
_exptl_crystal_description plate
_exptl_crystal_F_000 3656
_exptl_crystal_size_max 0.100
_exptl_crystal_size_mid 0.075
_exptl_crystal_size_min 0.030
_refine_diff_density_max 1.58
_refine_diff_density_min -1.61
_refine_ls_extinction_coef 1730(60)
_refine_ls_extinction_method 'B-C type 1 Gaussian isotropic (Becker & Coppens, 1974)'
_refine_ls_goodness_of_fit_gt 1.7897
_refine_ls_goodness_of_fit_ref 1.6973
_refine_ls_number_constraints 0
_refine_ls_number_parameters 121
_refine_ls_number_reflns 1645
_refine_ls_number_restraints 0
_refine_ls_R_factor_all 0.0393
_refine_ls_R_factor_gt 0.0285
_refine_ls_shift/su_max 0.0007
_refine_ls_shift/su_mean 0.0000
_refine_ls_structure_factor_coef Fsqd
_refine_ls_weighting_details w=1/(\s^2^(I)+0.0004I^2^)
_refine_ls_weighting_scheme sigma
_refine_ls_wR_factor_gt 0.0614
_refine_ls_wR_factor_ref 0.0644
_reflns_number_gt 1367
_reflns_number_total 1645
_reflns_threshold_expression I>3\s(I)
_cod_data_source_file d1ce00556a1.cif
_cod_data_source_block I
_cod_depositor_comments
;
The following automatic conversions were performed:

data item '_diffrn_radiation_probe' value 'X-ray' was changed to
'x-ray' in accordance with the
/home/data/users/saulius/crontab/automatic-downloads/rss-feeds/RSC/lib/dictionaries/cif_core.dic
dictionary named 'cif_core.dic' version 2.4.2 last updated on
2011-04-26.

Automatic conversion script
Id: cif_fix_values 7556 2019-12-06 15:28:31Z antanas 

 Adding full bibliography for 7243488.cif.
;
_cod_original_sg_symbol_Hall '-P 4c;-2ab'
_cod_original_formula_sum 'B7 Ba12 F4 Li1 O21'
_cod_database_code 7243488

loop_
_space_group_symop_id
_space_group_symop_operation_xyz
1 x,y,z
2 -x,-y,z
3 -y,x,z+1/2
4 y,-x,z+1/2
5 -x+1/2,y+1/2,-z
6 x+1/2,-y+1/2,-z
7 y+1/2,x+1/2,-z+1/2
8 -y+1/2,-x+1/2,-z+1/2
9 -x,-y,-z
10 x,y,-z
11 y,-x,-z+1/2
12 -y,x,-z+1/2
13 x+1/2,-y+1/2,z
14 -x+1/2,y+1/2,z
15 -y+1/2,-x+1/2,z+1/2
16 y+1/2,x+1/2,z+1/2

loop_
_atom_site_label
_atom_site_type_symbol
_atom_site_fract_x
_atom_site_fract_y
_atom_site_fract_z
_atom_site_adp_type
_atom_site_U_iso_or_equiv
_atom_site_site_symmetry_multiplicity
_atom_site_occupancy
_atom_site_calc_flag
_atom_site_refinement_flags
_atom_site_disorder_assembly
_atom_site_disorder_group
Ba1 Ba 0.66858(4) 0.31965(4) 0.5 Uani 0.01149(15) 8 1 d . . .
Ba2 Ba 0.56368(3) 0.20110(3) 0.13284(2) Uani 0.01086(11) 16 1 d . . .
Ba3 Ba 0.5 0.5 0.13337(3) Uani 0.01607(16) 8 1 d . . .
Ba4 Ba 0.42273(3) 0.20347(3) 0.36593(3) Uani 0.01284(12) 16 1 d . . .
F1 F 0.5670(4) 0.1299(4) 0.5 Uani 0.0215(18) 8 1 d . . .
O1 O 0.7319(4) 0.3768(3) 0.3319(3) Uani 0.0241(15) 16 1 d . . .
O2 O 0.4762(4) 0.3534(5) 0.5 Uani 0.0141(18) 8 1 d . . .
F2 F 0.3607(4) 0.0744(3) 0.5 Uani 0.0152(16) 8 1 d . . .
O3 O 0.8025(4) 0.1869(4) 0.5 Uani 0.0134(18) 8 1 d . . .
O4 O 0.6452(4) 0.5194(4) 0.5 Uani 0.0118(17) 8 1 d . . .
O5 O 0.6107(3) 0.2472(3) 0.3215(3) Uani 0.0188(14) 16 1 d . . .
O6 O 0.5 0 0.6396(8) Uani 0.014(4) 8 0.5 d . . .
B1 B 0.6544(5) 0.3327(5) 0.2874(5) Uani 0.0132(19) 16 1 d . . .
B2 B 0.5 0 0.7332(11) Uiso 0.008(4) 8 0.5 d . . .
O7 O 0.6185(3) 0.3738(3) 0.2092(3) Uani 0.0164(13) 16 1 d . . .
B3 B 0.6232(8) 0.6181(8) 0.5 Uani 0.013(3) 8 1 d . . .
O8 O 0.4257(7) 0.0480(7) 0.7247(6) Uani 0.019(3) 16 0.5 d . . .
Li1 Li 0.5 0 0.514(3) Uiso 0.022(8) 8 0.5 d . . .

loop_
_atom_site_aniso_label
_atom_site_aniso_type_symbol
_atom_site_aniso_U_11
_atom_site_aniso_U_22
_atom_site_aniso_U_33
_atom_site_aniso_U_12
_atom_site_aniso_U_13
_atom_site_aniso_U_23
Ba1 Ba 0.0096(3) 0.0105(3) 0.0143(2) 0.0025(2) 0 0
Ba2 Ba 0.0109(2) 0.01073(19) 0.0110(2) -0.00025(13) -0.00032(13) 0.00033(14)
Ba3 Ba 0.0166(3) 0.0203(3) 0.0114(3) 0.0073(2) 0 0
Ba4 Ba 0.01181(19) 0.0118(2) 0.0149(2) -0.00137(14) 0.00065(14) 0.00033(15)
F1 F 0.016(3) 0.011(3) 0.037(3) -0.001(2) 0 0
O1 O 0.028(3) 0.020(3) 0.024(3) -0.006(2) -0.012(2) 0.001(2)
O2 O 0.011(3) 0.018(3) 0.014(3) -0.002(3) 0 0
F2 F 0.015(3) 0.015(3) 0.015(3) 0.000(2) 0 0
O3 O 0.005(3) 0.011(3) 0.025(3) 0.004(2) 0 0
O4 O 0.013(3) 0.007(3) 0.015(3) 0.001(2) 0 0
O5 O 0.018(2) 0.019(2) 0.020(2) -0.0039(19) 0.0010(19) 0.009(2)
O6 O 0.020(7) 0.014(6) 0.009(5) 0.000(5) 0 0
B1 B 0.012(3) 0.014(3) 0.013(3) 0.002(3) 0.002(3) -0.004(3)
O7 O 0.019(2) 0.013(2) 0.017(2) -0.0014(19) -0.0032(19) 0.0058(19)
B3 B 0.014(5) 0.017(5) 0.007(4) 0.003(4) 0 0
O8 O 0.021(5) 0.022(5) 0.014(5) -0.005(4) -0.003(4) 0.002(4)

loop_
_atom_type_symbol
_atom_type_scat_dispersion_real
_atom_type_scat_dispersion_imag
_atom_type_scat_source
B 0.0013 0.0007 'International Tables Vol C tables 4.2.6.8 and 6.1.1.1'
Ba -0.3244 2.2819 'International Tables Vol C tables 4.2.6.8 and 6.1.1.1'
F 0.0171 0.0103 'International Tables Vol C tables 4.2.6.8 and 6.1.1.1'
Li -0.0003 0.0001 'International Tables Vol C tables 4.2.6.8 and 6.1.1.1'
O 0.0106 0.0060 'International Tables Vol C tables 4.2.6.8 and 6.1.1.1'

loop_
_exptl_crystal_face_index_h
_exptl_crystal_face_index_k
_exptl_crystal_face_index_l
_exptl_crystal_face_perp_dist
? ? ? ?

loop_
_geom_angle_atom_site_label_1
_geom_angle_atom_site_label_2
_geom_angle_atom_site_label_3
_geom_angle_site_symmetry_1
_geom_angle_site_symmetry_2
_geom_angle_site_symmetry_3
_geom_angle
_geom_angle_publ_flag
O1 Ba1 O1 . . 10_556 130.66(14) ?
O1 Ba1 O2 . . . 104.88(11) ?
O1 Ba1 O3 . . . 88.67(11) ?
O1 Ba1 O4 . . . 76.01(10) ?
O1 Ba1 B1 . . . 25.50(16) ?
O1 Ba1 B1 . . 10_556 155.34(16) ?
O1 Ba1 O2 10_556 . . 104.88(11) ?
O1 Ba1 O3 10_556 . . 88.67(11) ?
O1 Ba1 O4 10_556 . . 76.01(10) ?
O1 Ba1 B1 10_556 . . 155.34(16) ?
O1 Ba1 B1 10_556 . 10_556 25.50(16) ?
O2 Ba1 O3 . . . 145.22(18) ?
O2 Ba1 O4 . . . 73.36(18) ?
O2 Ba1 B1 . . . 86.06(13) ?
O2 Ba1 B1 . . 10_556 86.06(13) ?
O3 Ba1 O4 . . . 141.42(18) ?
O3 Ba1 B1 . . . 94.69(13) ?
O3 Ba1 B1 . . 10_556 94.69(13) ?
O4 Ba1 B1 . . . 86.44(12) ?
O4 Ba1 B1 . . 10_556 86.44(12) ?
B1 Ba1 B1 . . 10_556 170.62(18) ?
O1 Ba2 O5 11_565 . 7_545 154.21(13) ?
O1 Ba2 O6 11_565 . 15_554 91.71(11) ?
O1 Ba2 B1 11_565 . . 91.79(16) ?
O1 Ba2 O7 11_565 . . 83.46(14) ?
O1 Ba2 B3 11_565 . 4_564 95.0(2) ?
O1 Ba2 O8 11_565 . 15_554 65.8(2) ?
O1 Ba2 Li1 11_565 . 7_545 98.43(12) ?
O1 Ba2 Li1 11_565 . 15_554 97.65(13) ?
O5 Ba2 O6 7_545 . 15_554 81.13(10) ?
O5 Ba2 B1 7_545 . . 74.25(16) ?
O5 Ba2 O7 7_545 . . 91.74(13) ?
O5 Ba2 B3 7_545 . 4_564 105.5(2) ?
O5 Ba2 O8 7_545 . 15_554 95.4(2) ?
O5 Ba2 Li1 7_545 . 7_545 91.74(16) ?
O5 Ba2 Li1 7_545 . 15_554 90.16(18) ?
O6 Ba2 B1 15_554 . . 128.8(3) ?
O6 Ba2 O7 15_554 . . 153.0(2) ?
O6 Ba2 B3 15_554 . 4_564 143.4(3) ?
O6 Ba2 O8 15_554 . 15_554 36.7(3) ?
O6 Ba2 Li1 15_554 . 7_545 39.6(5) ?
O6 Ba2 Li1 15_554 . 15_554 33.9(6) ?
B1 Ba2 O7 . . . 25.74(16) ?
B1 Ba2 B3 . . 4_564 86.89(17) ?
B1 Ba2 O8 . . 15_554 101.9(2) ?
B1 Ba2 Li1 . . 7_545 164.4(3) ?
B1 Ba2 Li1 . . 15_554 160.2(5) ?
O7 Ba2 B3 . . 4_564 63.58(15) ?
O7 Ba2 O8 . . 15_554 119.6(2) ?
O7 Ba2 Li1 . . 7_545 167.4(5) ?
O7 Ba2 Li1 . . 15_554 173.1(6) ?
B3 Ba2 O8 4_564 . 15_554 158.8(3) ?
B3 Ba2 Li1 4_564 . 7_545 103.8(5) ?
B3 Ba2 Li1 4_564 . 15_554 109.5(6) ?
O8 Ba2 Li1 15_554 . 7_545 72.1(5) ?
O8 Ba2 Li1 15_554 . 15_554 66.8(5) ?
Li1 Ba2 Li1 7_545 . 15_554 5.6(7) ?
O2 Ba3 O2 3_654 . 4_564 90.43(12) ?
O2 Ba3 O4 3_654 . 3_654 69.21(15) ?
O2 Ba3 O4 3_654 . 4_564 49.87(16) ?
O2 Ba3 O7 3_654 . . 78.50(14) ?
O2 Ba3 O7 3_654 . 2_665 144.42(15) ?
O2 Ba3 B3 3_654 . 3_654 88.21(17) ?
O2 Ba3 B3 3_654 . 4_564 27.2(2) ?
O2 Ba3 O4 4_564 . 3_654 49.87(16) ?
O2 Ba3 O4 4_564 . 4_564 69.21(15) ?
O2 Ba3 O7 4_564 . . 144.42(15) ?
O2 Ba3 O7 4_564 . 2_665 78.50(14) ?
O2 Ba3 B3 4_564 . 3_654 27.2(2) ?
O2 Ba3 B3 4_564 . 4_564 88.21(17) ?
O4 Ba3 O4 3_654 . 4_564 89.63(12) ?
O4 Ba3 O7 3_654 . . 145.58(15) ?
O4 Ba3 O7 3_654 . 2_665 78.07(13) ?
O4 Ba3 B3 3_654 . 3_654 26.6(2) ?
O4 Ba3 B3 3_654 . 4_564 88.11(17) ?
O4 Ba3 O7 4_564 . . 78.07(13) ?
O4 Ba3 O7 4_564 . 2_665 145.58(15) ?
O4 Ba3 B3 4_564 . 3_654 88.11(17) ?
O4 Ba3 B3 4_564 . 4_564 26.6(2) ?
O7 Ba3 O7 . . 2_665 128.34(14) ?
O7 Ba3 B3 . . 3_654 165.02(16) ?
O7 Ba3 B3 . . 4_564 66.64(16) ?
O7 Ba3 B3 2_665 . 3_654 66.64(16) ?
O7 Ba3 B3 2_665 . 4_564 165.02(16) ?
B3 Ba3 B3 3_654 . 4_564 98.39(18) ?
O1 Ba4 F2 13_455 . . 67.45(13) ?
O1 Ba4 O5 13_455 . . 153.60(13) ?
O1 Ba4 O7 13_455 . 11_565 92.46(13) ?
O1 Ba4 B3 13_455 . 2_665 102.9(2) ?
O1 Ba4 O8 13_455 . 10_556 66.2(2) ?
O1 Ba4 O8 13_455 . 15_554 75.7(2) ?
O1 Ba4 Li1 13_455 . . 94.56(12) ?
O1 Ba4 Li1 13_455 . 9_656 93.63(13) ?
F2 Ba4 O5 . . . 126.81(14) ?
F2 Ba4 O7 . . 11_565 140.61(13) ?
F2 Ba4 B3 . . 2_665 87.89(15) ?
F2 Ba4 O8 . . 10_556 82.4(2) ?
F2 Ba4 O8 . . 15_554 101.3(2) ?
F2 Ba4 Li1 . . . 35.5(3) ?
F2 Ba4 Li1 . . 9_656 38.5(3) ?
O5 Ba4 O7 . . 11_565 86.21(13) ?
O5 Ba4 B3 . . 2_665 99.9(2) ?
O5 Ba4 O8 . . 10_556 92.1(2) ?
O5 Ba4 O8 . . 15_554 79.4(2) ?
O5 Ba4 Li1 . . . 92.55(16) ?
O5 Ba4 Li1 . . 9_656 91.01(18) ?
O7 Ba4 B3 11_565 . 2_665 63.04(15) ?
O7 Ba4 O8 11_565 . 10_556 121.4(2) ?
O7 Ba4 O8 11_565 . 15_554 106.1(2) ?
O7 Ba4 Li1 11_565 . . 166.5(4) ?
O7 Ba4 Li1 11_565 . 9_656 171.4(5) ?
B3 Ba4 O8 2_665 . 10_556 167.6(3) ?
B3 Ba4 O8 2_665 . 15_554 169.1(2) ?
B3 Ba4 Li1 2_665 . . 104.0(5) ?
B3 Ba4 Li1 2_665 . 9_656 109.6(5) ?
O8 Ba4 O8 10_556 . 15_554 19.0(3) ?
O8 Ba4 Li1 10_556 . . 72.1(5) ?
O8 Ba4 Li1 10_556 . 9_656 66.8(6) ?
O8 Ba4 Li1 15_554 . . 86.9(5) ?
O8 Ba4 Li1 15_554 . 9_656 81.4(6) ?
Li1 Ba4 Li1 . . 9_656 5.5(7) ?
Li1 F1 Li1 . . 9_656 12.0(15) ?
Ba1 O1 Ba2 . . 12_655 100.70(15) ?
Ba1 O1 Ba4 . . 13_555 90.67(14) ?
Ba1 O1 B1 . . . 94.7(4) ?
Ba2 O1 Ba4 12_655 . 13_555 91.03(14) ?
Ba2 O1 B1 12_655 . . 138.2(4) ?
Ba4 O1 B1 13_555 . . 127.7(4) ?
Ba1 O2 Ba3 . . 3_655 90.52(15) ?
Ba1 O2 Ba3 . . 11_565 90.52(15) ?
Ba1 O2 B3 . . 2_665 174.0(6) ?
Ba3 O2 Ba3 3_655 . 11_565 89.57(18) ?
Ba3 O2 B3 3_655 . 2_665 85.2(4) ?
Ba3 O2 B3 11_565 . 2_665 85.2(4) ?
Ba4 F2 Ba4 . . 10_556 91.97(14) ?
Ba1 O3 B3 . . 5_646 178.1(6) ?
Ba1 O4 Ba3 . . 3_655 89.35(14) ?
Ba1 O4 Ba3 . . 11_565 89.35(14) ?
Ba1 O4 B3 . . . 174.2(6) ?
Ba3 O4 Ba3 3_655 . 11_565 90.37(17) ?
Ba3 O4 B3 3_655 . . 86.5(4) ?
Ba3 O4 B3 11_565 . . 86.5(4) ?
Ba2 O5 Ba4 7_545 . . 98.88(14) ?
Ba2 O5 B1 7_545 . . 128.9(4) ?
Ba4 O5 B1 . . . 132.2(4) ?
Ba2 O6 Ba2 15_555 . 16_545 176.0(5) ?
Ba2 O6 B2 15_555 . . 92.0(2) ?
Ba2 O6 Li1 15_555 . . 88.0(2) ?
Ba2 O6 B2 16_545 . . 92.0(2) ?
Ba2 O6 Li1 16_545 . . 88.0(2) ?
B2 O6 Li1 . . . 180 ?
Ba1 B1 Ba2 . . . 136.0(2) ?
Ba1 B1 O1 . . . 59.8(3) ?
Ba1 B1 O5 . . . 67.4(3) ?
Ba1 B1 O7 . . . 152.4(4) ?
Ba2 B1 O1 . . . 153.0(5) ?
Ba2 B1 O5 . . . 68.7(3) ?
Ba2 B1 O7 . . . 58.2(3) ?
O1 B1 O5 . . . 120.3(6) ?
O1 B1 O7 . . . 120.1(6) ?
O5 B1 O7 . . . 119.6(6) ?
O6 B2 B2 . . 7_546 180 ?
O6 B2 O8 . . . 84.0(9) ?
O6 B2 O8 . . 2_655 84.0(9) ?
O6 B2 O8 . . 7_546 117.7(7) ?
O6 B2 O8 . . 8_556 117.7(7) ?
B2 B2 O8 7_546 . . 96.0(9) ?
B2 B2 O8 7_546 . 2_655 96.0(9) ?
B2 B2 O8 7_546 . 7_546 62.3(7) ?
B2 B2 O8 7_546 . 8_556 62.3(7) ?
O8 B2 O8 . . 2_655 167.9(16) ?
O8 B2 O8 . . 7_546 148.4(11) ?
O8 B2 O8 . . 8_556 41.1(6) ?
O8 B2 O8 2_655 . 7_546 41.1(6) ?
O8 B2 O8 2_655 . 8_556 148.4(11) ?
O8 B2 O8 7_546 . 8_556 124.5(13) ?
Ba2 O7 Ba3 . . . 102.34(15) ?
Ba2 O7 Ba4 . . 12_655 106.08(15) ?
Ba2 O7 B1 . . . 96.1(4) ?
Ba3 O7 Ba4 . . 12_655 101.80(14) ?
Ba3 O7 B1 . . . 148.1(4) ?
Ba4 O7 B1 12_655 . . 97.8(4) ?
Ba2 B3 Ba2 3_655 . 12_655 77.2(2) ?
Ba2 B3 Ba3 3_655 . 3_655 83.05(13) ?
Ba2 B3 Ba3 3_655 . 11_565 134.0(4) ?
Ba2 B3 Ba4 3_655 . 2_665 135.3(3) ?
Ba2 B3 Ba4 3_655 . 9_666 85.91(13) ?
Ba2 B3 O2 3_655 . 2_665 141.38(12) ?
Ba2 B3 O3 3_655 . 5_656 67.0(4) ?
Ba2 B3 O4 3_655 . . 67.2(4) ?
Ba2 B3 Ba3 12_655 . 3_655 134.0(4) ?
Ba2 B3 Ba3 12_655 . 11_565 83.05(13) ?
Ba2 B3 Ba4 12_655 . 2_665 85.91(13) ?
Ba2 B3 Ba4 12_655 . 9_666 135.3(3) ?
Ba2 B3 O2 12_655 . 2_665 141.38(12) ?
Ba2 B3 O3 12_655 . 5_656 67.0(4) ?
Ba2 B3 O4 12_655 . . 67.2(4) ?
Ba3 B3 Ba3 3_655 . 11_565 81.6(3) ?
Ba3 B3 Ba4 3_655 . 2_665 134.3(3) ?
Ba3 B3 Ba4 3_655 . 9_666 83.07(13) ?
Ba3 B3 O2 3_655 . 2_665 67.6(4) ?
Ba3 B3 O3 3_655 . 5_656 139.18(13) ?
Ba3 B3 O4 3_655 . . 66.9(4) ?
Ba3 B3 Ba4 11_565 . 2_665 83.07(13) ?
Ba3 B3 Ba4 11_565 . 9_666 134.3(3) ?
Ba3 B3 O2 11_565 . 2_665 67.6(4) ?
Ba3 B3 O3 11_565 . 5_656 139.18(13) ?
Ba3 B3 O4 11_565 . . 66.9(4) ?
Ba4 B3 Ba4 2_665 . 9_666 77.6(2) ?
Ba4 B3 O2 2_665 . 2_665 66.8(4) ?
Ba4 B3 O3 2_665 . 5_656 68.3(4) ?
Ba4 B3 O4 2_665 . . 141.15(12) ?
Ba4 B3 O2 9_666 . 2_665 66.8(4) ?
Ba4 B3 O3 9_666 . 5_656 68.3(4) ?
Ba4 B3 O4 9_666 . . 141.15(12) ?
O2 B3 O3 2_665 . 5_656 121.2(8) ?
O2 B3 O4 2_665 . . 118.5(8) ?
O3 B3 O4 5_656 . . 120.3(8) ?
Ba2 O8 Ba4 15_555 . 10_556 100.8(3) ?
Ba2 O8 Ba4 15_555 . 15_555 93.9(3) ?
Ba2 O8 B2 15_555 . . 106.6(7) ?
Ba2 O8 B2 15_555 . 7_546 116.5(6) ?
Ba2 O8 O8 15_555 . 8_556 154.5(9) ?
Ba4 O8 Ba4 10_556 . 15_555 106.4(3) ?
Ba4 O8 B2 10_556 . . 121.6(7) ?
Ba4 O8 B2 10_556 . 7_546 131.9(6) ?
Ba4 O8 O8 10_556 . 8_556 97.4(9) ?
Ba4 O8 B2 15_555 . . 121.6(9) ?
Ba4 O8 B2 15_555 . 7_546 100.5(7) ?
Ba4 O8 O8 15_555 . 8_556 63.7(8) ?
B2 O8 B2 . . 7_546 21.7(10) ?
B2 O8 O8 . . 8_556 78.3(11) ?
B2 O8 O8 7_546 . 8_556 60.6(9) ?
Ba2 Li1 Ba2 7_545 . 8_555 104.9(10) ?
Ba2 Li1 Ba2 7_545 . 15_555 174.4(10) ?
Ba2 Li1 Ba2 7_545 . 16_545 69.48(7) ?
Ba2 Li1 Ba4 7_545 . . 70.7(5) ?
Ba2 Li1 Ba4 7_545 . 2_655 66.3(5) ?
Ba2 Li1 Ba4 7_545 . 9_656 106.23(8) ?
Ba2 Li1 Ba4 7_545 . 10_556 110.82(9) ?
Ba2 Li1 F1 7_545 . . 51.7(6) ?
Ba2 Li1 F1 7_545 . 2_655 119.5(11) ?
Ba2 Li1 O6 7_545 . . 127.6(5) ?
Ba2 Li1 Li1 7_545 . 9_656 52.4(5) ?
Ba2 Li1 Ba2 8_555 . 15_555 69.48(7) ?
Ba2 Li1 Ba2 8_555 . 16_545 174.4(10) ?
Ba2 Li1 Ba4 8_555 . . 66.3(5) ?
Ba2 Li1 Ba4 8_555 . 2_655 70.7(5) ?
Ba2 Li1 Ba4 8_555 . 9_656 110.82(9) ?
Ba2 Li1 Ba4 8_555 . 10_556 106.23(8) ?
Ba2 Li1 F1 8_555 . . 119.5(11) ?
Ba2 Li1 F1 8_555 . 2_655 51.7(6) ?
Ba2 Li1 O6 8_555 . . 127.6(5) ?
Ba2 Li1 Li1 8_555 . 9_656 52.4(5) ?
Ba2 Li1 Ba2 15_555 . 16_545 116.2(11) ?
Ba2 Li1 Ba4 15_555 . . 106.23(8) ?
Ba2 Li1 Ba4 15_555 . 2_655 110.84(9) ?
Ba2 Li1 Ba4 15_555 . 9_656 76.4(5) ?
Ba2 Li1 Ba4 15_555 . 10_556 71.6(5) ?
Ba2 Li1 F1 15_555 . . 130.6(9) ?
Ba2 Li1 F1 15_555 . 2_655 57.3(5) ?
Ba2 Li1 O6 15_555 . . 58.1(5) ?
Ba2 Li1 Li1 15_555 . 9_656 121.9(5) ?
Ba2 Li1 Ba4 16_545 . . 110.84(9) ?
Ba2 Li1 Ba4 16_545 . 2_655 106.23(8) ?
Ba2 Li1 Ba4 16_545 . 9_656 71.6(5) ?
Ba2 Li1 Ba4 16_545 . 10_556 76.4(5) ?
Ba2 Li1 F1 16_545 . . 57.3(5) ?
Ba2 Li1 F1 16_545 . 2_655 130.6(9) ?
Ba2 Li1 O6 16_545 . . 58.1(5) ?
Ba2 Li1 Li1 16_545 . 9_656 121.9(5) ?
Ba4 Li1 Ba4 . . 2_655 106.1(9) ?
Ba4 Li1 Ba4 . . 9_656 174.5(10) ?
Ba4 Li1 Ba4 . . 10_556 68.31(7) ?
Ba4 Li1 F1 . . . 53.6(6) ?
Ba4 Li1 F1 . . 2_655 117.9(11) ?
Ba4 Li1 O6 . . . 126.9(5) ?
Ba4 Li1 Li1 . . 9_656 53.1(5) ?
Ba4 Li1 Ba4 2_655 . 9_656 68.31(7) ?
Ba4 Li1 Ba4 2_655 . 10_556 174.5(10) ?
Ba4 Li1 F1 2_655 . . 117.9(11) ?
Ba4 Li1 F1 2_655 . 2_655 53.6(6) ?
Ba4 Li1 O6 2_655 . . 126.9(5) ?
Ba4 Li1 Li1 2_655 . 9_656 53.1(5) ?
Ba4 Li1 Ba4 9_656 . 10_556 117.2(11) ?
Ba4 Li1 F1 9_656 . . 128.4(8) ?
Ba4 Li1 F1 9_656 . 2_655 59.2(5) ?
Ba4 Li1 O6 9_656 . . 58.6(5) ?
Ba4 Li1 Li1 9_656 . 9_656 121.4(5) ?
Ba4 Li1 F1 10_556 . . 59.2(5) ?
Ba4 Li1 F1 10_556 . 2_655 128.4(8) ?
Ba4 Li1 O6 10_556 . . 58.6(5) ?
Ba4 Li1 Li1 10_556 . 9_656 121.4(5) ?
F1 Li1 F1 . . 2_655 168(2) ?
F1 Li1 O6 . . . 96.0(11) ?
F1 Li1 Li1 . . 9_656 84.0(11) ?
F1 Li1 O6 2_655 . . 96.0(11) ?
F1 Li1 Li1 2_655 . 9_656 84.0(11) ?
O6 Li1 Li1 . . 9_656 180 ?

loop_
_geom_bond_atom_site_label_1
_geom_bond_atom_site_label_2
_geom_bond_site_symmetry_1
_geom_bond_site_symmetry_2
_geom_bond_distance
_geom_bond_publ_flag
Ba1 O1 . . 2.764(5) ?
Ba1 O1 . 10_556 2.764(5) ?
Ba1 O2 . . 2.640(6) ?
Ba1 O3 . . 2.549(6) ?
Ba1 O4 . . 2.718(6) ?
Ba1 B1 . . 3.187(7) ?
Ba1 B1 . 10_556 3.187(7) ?
Ba2 O1 . 11_565 2.734(5) ?
Ba2 O5 . 7_545 2.849(5) ?
Ba2 O6 . 15_554 2.8532(6) ?
Ba2 B1 . . 3.163(7) ?
Ba2 O7 . . 2.702(4) ?
Ba2 B3 . 4_564 3.181(8) ?
Ba2 O8 . 15_554 2.665(9) ?
Ba2 Li1 . 7_545 3.60(2) ?
Ba2 Li1 . 15_554 3.36(2) ?
Ba3 O2 . 3_654 2.828(4) ?
Ba3 O2 . 4_564 2.828(4) ?
Ba3 O4 . 3_654 2.809(4) ?
Ba3 O4 . 4_564 2.809(4) ?
Ba3 O7 . . 2.600(4) ?
Ba3 O7 . 2_665 2.600(4) ?
Ba3 B3 . 3_654 3.049(8) ?
Ba3 B3 . 4_564 3.049(8) ?
Ba4 O1 . 13_455 2.844(5) ?
Ba4 F2 . . 2.785(3) ?
Ba4 O5 . . 2.692(4) ?
Ba4 O7 . 11_565 2.736(4) ?
Ba4 B3 . 2_665 3.196(8) ?
Ba4 O8 . 10_556 2.500(9) ?
Ba4 O8 . 15_554 2.767(9) ?
Ba4 Li1 . . 3.68(2) ?
Ba4 Li1 . 9_656 3.45(2) ?
F1 Li1 . . 1.987(7) ?
F1 Li1 . 9_656 1.987(7) ?
O1 B1 . . 1.377(9) ?
O2 B3 . 2_665 1.398(12) ?
O3 B3 . 5_646 1.368(12) ?
O4 B3 . . 1.368(12) ?
O5 B1 . . 1.394(8) ?
O6 B2 . . 1.40(2) ?
O6 Li1 . . 1.88(4) ?
B1 O7 . . 1.381(8) ?
B2 B2 . 7_546 0.50(2) ?
B2 O8 . . 1.202(9) ?
B2 O8 . 2_655 1.202(9) ?
B2 O8 . 7_546 1.351(12) ?
B2 O8 . 8_556 1.351(12) ?
O8 O8 . 8_556 0.907(12) ?
Li1 Li1 . 9_656 0.42(5) ?

loop_
_geom_hbond_atom_site_label_D
_geom_hbond_atom_site_label_H
_geom_hbond_atom_site_label_A
_geom_hbond_site_symmetry_D
_geom_hbond_site_symmetry_H
_geom_hbond_site_symmetry_A
_geom_hbond_distance_DH
_geom_hbond_distance_HA
_geom_hbond_distance_DA
_geom_hbond_angle_DHA
_geom_hbond_publ_flag
? ? ? ? ? ? ? ? ? ? ?

loop_
_geom_torsion_atom_site_label_1
_geom_torsion_atom_site_label_2
_geom_torsion_atom_site_label_3
_geom_torsion_atom_site_label_4
_geom_torsion_site_symmetry_1
_geom_torsion_site_symmetry_2
_geom_torsion_site_symmetry_3
_geom_torsion_site_symmetry_4
_geom_torsion
_geom_torsion_publ_flag
? ? ? ? ? ? ? ? ? ?

loop_
_restr_angle_atom_site_label_1
_restr_angle_site_symmetry_1
_restr_angle_atom_site_label_2
_restr_angle_site_symmetry_2
_restr_angle_atom_site_label_3
_restr_angle_site_symmetry_3
_restr_angle_target
_restr_angle_target_weight_param
? ? ? ? ? ? ? ?

loop_
_restr_distance_atom_site_label_1
_restr_distance_site_symmetry_1
_restr_distance_atom_site_label_2
_restr_distance_site_symmetry_2
_restr_distance_target
_restr_distance_target_weight_param
? ? ? ? ? ?

loop_
_restr_equal_angle_atom_site_label_1
_restr_equal_angle_site_symmetry_1
_restr_equal_angle_atom_site_label_2
_restr_equal_angle_site_symmetry_2
_restr_equal_angle_atom_site_label_3
_restr_equal_angle_site_symmetry_3
_restr_equal_angle_class_class_id
_restr_equal_angle_class_target_weight_param
? ? ? ? ? ? ? ?

loop_
_restr_equal_distance_atom_site_label_1
_restr_equal_distance_site_symmetry_1
_restr_equal_distance_atom_site_label_2
_restr_equal_distance_site_symmetry_2
_restr_equal_distance_class_class_id
_restr_equal_distance_class_target_weight_param
? ? ? ? ? ?

loop_
_restr_equal_torsion_atom_site_label_1
_restr_equal_torsion_site_symmetry_1
_restr_equal_torsion_atom_site_label_2
_restr_equal_torsion_site_symmetry_2
_restr_equal_torsion_atom_site_label_3
_restr_equal_torsion_site_symmetry_3
_restr_equal_torsion_atom_site_label_4
_restr_equal_torsion_site_symmetry_4
_restr_equal_torsion_class_class_id
_restr_equal_torsion_class_target_weight_param
? ? ? ? ? ? ? ? ? ?

loop_
_restr_torsion_atom_site_label_1
_restr_torsion_site_symmetry_1
_restr_torsion_atom_site_label_2
_restr_torsion_site_symmetry_2
_restr_torsion_atom_site_label_3
_restr_torsion_site_symmetry_3
_restr_torsion_atom_site_label_4
_restr_torsion_site_symmetry_4
_restr_torsion_angle_target
_restr_torsion_weight_param
? ? ? ? ? ? ? ? ? ?

loop_
_twin_individual_id
_twin_individual_mass_fraction_refined
_twin_individual_twin_matrix_11
_twin_individual_twin_matrix_12
_twin_individual_twin_matrix_13
_twin_individual_twin_matrix_21
_twin_individual_twin_matrix_22
_twin_individual_twin_matrix_23
_twin_individual_twin_matrix_31
_twin_individual_twin_matrix_32
_twin_individual_twin_matrix_33
? ? ? ? ? ? ? ? ? ? ?

loop_
_jana_atom_site_adp_c_label
_jana_atom_site_adp_c_type_symbol
_jana_atom_site_adp_c_111
_jana_atom_site_adp_c_112
_jana_atom_site_adp_c_113
_jana_atom_site_adp_c_122
_jana_atom_site_adp_c_123
_jana_atom_site_adp_c_133
_jana_atom_site_adp_c_222
_jana_atom_site_adp_c_223
_jana_atom_site_adp_c_233
_jana_atom_site_adp_c_333
? ? ? ? ? ? ? ? ? ? ? ?

loop_
_jana_atom_site_adp_d_label
_jana_atom_site_adp_d_type_symbol
_jana_atom_site_adp_d_1111
_jana_atom_site_adp_d_1112
_jana_atom_site_adp_d_1113
_jana_atom_site_adp_d_1122
_jana_atom_site_adp_d_1123
_jana_atom_site_adp_d_1133
_jana_atom_site_adp_d_1222
_jana_atom_site_adp_d_1223
_jana_atom_site_adp_d_1233
_jana_atom_site_adp_d_1333
_jana_atom_site_adp_d_2222
_jana_atom_site_adp_d_2223
_jana_atom_site_adp_d_2233
_jana_atom_site_adp_d_2333
_jana_atom_site_adp_d_3333
? ? ? ? ? ? ? ? ? ? ? ? ? ? ? ? ?

loop_
_jana_atom_site_adp_e_label
_jana_atom_site_adp_e_type_symbol
_jana_atom_site_adp_e_11111
_jana_atom_site_adp_e_11112
_jana_atom_site_adp_e_11113
_jana_atom_site_adp_e_11122
_jana_atom_site_adp_e_11123
_jana_atom_site_adp_e_11133
_jana_atom_site_adp_e_11222
_jana_atom_site_adp_e_11223
_jana_atom_site_adp_e_11233
_jana_atom_site_adp_e_11333
_jana_atom_site_adp_e_12222
_jana_atom_site_adp_e_12223
_jana_atom_site_adp_e_12233
_jana_atom_site_adp_e_12333
_jana_atom_site_adp_e_13333
_jana_atom_site_adp_e_22222
_jana_atom_site_adp_e_22223
_jana_atom_site_adp_e_22233
_jana_atom_site_adp_e_22333
_jana_atom_site_adp_e_23333
_jana_atom_site_adp_e_33333
? ? ? ? ? ? ? ? ? ? ? ? ? ? ? ? ? ? ? ? ? ? ?

loop_
_jana_atom_site_adp_f_label
_jana_atom_site_adp_f_type_symbol
_jana_atom_site_adp_f_111111
_jana_atom_site_adp_f_111112
_jana_atom_site_adp_f_111113
_jana_atom_site_adp_f_111122
_jana_atom_site_adp_f_111123
_jana_atom_site_adp_f_111133
_jana_atom_site_adp_f_111222
_jana_atom_site_adp_f_111223
_jana_atom_site_adp_f_111233
_jana_atom_site_adp_f_111333
_jana_atom_site_adp_f_112222
_jana_atom_site_adp_f_112223
_jana_atom_site_adp_f_112233
_jana_atom_site_adp_f_112333
_jana_atom_site_adp_f_113333
_jana_atom_site_adp_f_122222
_jana_atom_site_adp_f_122223
_jana_atom_site_adp_f_122233
_jana_atom_site_adp_f_122333
_jana_atom_site_adp_f_123333
_jana_atom_site_adp_f_133333
_jana_atom_site_adp_f_222222
_jana_atom_site_adp_f_222223
_jana_atom_site_adp_f_222233
_jana_atom_site_adp_f_222333
_jana_atom_site_adp_f_223333
_jana_atom_site_adp_f_233333
_jana_atom_site_adp_f_333333
? ? ? ? ? ? ? ? ? ? ? ? ? ? ? ? ? ? ? ? ? ? ? ? ? ? ? ? ? ?
